data_1576175
loop_
_publ_author_name
'Mao, Xiaofeng'
'Zhang, Jie'
'Xie, Zuowei'

_publ_section_title
;
 Regioselective C(sp<sup>3</sup>)-H borylation <i>via</i> a diarylboryl
 anion surrogate in sp<sup>2</sup>-sp<sup>3</sup> diboranes(5).
;
_journal_issue 47
_journal_name_full 'Chemical science'
_journal_page_first 22314
_journal_page_last 22321
_journal_paper_doi 10.1039/d5sc07180a
_journal_volume 16
_journal_year 2025
_chemical_formula_sum 'C32 H37 B2 Li O'
_chemical_formula_weight 466.17
_space_group_crystal_system monoclinic
_space_group_IT_number 11
_space_group_name_Hall '-P 2yb'
_space_group_name_H-M_alt 'P 1 21/m 1'
_atom_sites_solution_hydrogens mixed
_audit_creation_method SHELXL-2018/3
_audit_update_record
;
2025-07-26 deposited with the CCDC.	2025-11-04 downloaded from the CCDC.
;
_cell_angle_alpha 90
_cell_angle_beta 104.827(3)
_cell_angle_gamma 90
_cell_formula_units_Z 2
_cell_length_a 7.4036(8)
_cell_length_b 17.710(2)
_cell_length_c 11.1892(12)
_cell_measurement_reflns_used 93
_cell_measurement_temperature 297(2)
_cell_measurement_theta_max 15
_cell_measurement_theta_min 15
_cell_volume 1418.3(3)
_computing_cell_refinement 'BRUKER D8VENTURE DIFFRACTOMETER'
_computing_data_collection 'BRUKER D8VENTURE DIFFRACTOMETER'
_computing_data_reduction 'BRUKER D8VENTURE DIFFRACTOMETER'
_computing_molecular_graphics 'BRUKER SHELXTL'
_computing_publication_material 'BRUKER SHELXTL'
_computing_structure_refinement 'SHELXL-2018/3 (Sheldrick, 2018)'
_computing_structure_solution 'SHELXT 2014/5 (Sheldrick, 2014)'
_diffrn_ambient_temperature 297(2)
_diffrn_measured_fraction_theta_full 0.996
_diffrn_measured_fraction_theta_max 0.996
_diffrn_measurement_device_type 'BRUKER D8VENTURE DIFFRACTOMETER'
_diffrn_measurement_method 'PHI & OMEGA SCAN'
_diffrn_radiation_type MoK\a
_diffrn_radiation_wavelength 0.71073
_diffrn_reflns_av_R_equivalents 0.0464
_diffrn_reflns_av_unetI/netI 0.0211
_diffrn_reflns_Laue_measured_fraction_full 0.996
_diffrn_reflns_Laue_measured_fraction_max 0.996
_diffrn_reflns_limit_h_max 8
_diffrn_reflns_limit_h_min -8
_diffrn_reflns_limit_k_max 21
_diffrn_reflns_limit_k_min -21
_diffrn_reflns_limit_l_max 13
_diffrn_reflns_limit_l_min -13
_diffrn_reflns_number 34173
_diffrn_reflns_point_group_measured_fraction_full 0.996
_diffrn_reflns_point_group_measured_fraction_max 0.996
_diffrn_reflns_theta_full 25.242
_diffrn_reflns_theta_max 25.249
_diffrn_reflns_theta_min 2.973
_exptl_absorpt_coefficient_mu 0.062
_exptl_absorpt_correction_T_max 0.7456
_exptl_absorpt_correction_T_min 0.6409
_exptl_absorpt_correction_type multi-scan
_exptl_crystal_colour colourless
_exptl_crystal_density_diffrn 1.092
_exptl_crystal_description block
_exptl_crystal_F_000 500
_exptl_crystal_size_max 0.500
_exptl_crystal_size_mid 0.400
_exptl_crystal_size_min 0.300
_refine_diff_density_max 0.303
_refine_diff_density_min -0.355
_refine_diff_density_rms 0.048
_refine_ls_extinction_method none
_refine_ls_goodness_of_fit_ref 1.052
_refine_ls_hydrogen_treatment mixed
_refine_ls_matrix_type full
_refine_ls_number_parameters 175
_refine_ls_number_reflns 2644
_refine_ls_number_restraints 18
_refine_ls_restrained_S_all 1.081
_refine_ls_R_factor_all 0.1153
_refine_ls_R_factor_gt 0.0943
_refine_ls_shift/su_max 0.004
_refine_ls_shift/su_mean 0.001
_refine_ls_structure_factor_coef Fsqd
_refine_ls_weighting_details 'w=1/[\s^2^(Fo^2^)+(0.1235P)^2^+1.3088P] where P=(Fo^2^+2Fc^2^)/3'
_refine_ls_weighting_scheme calc
_refine_ls_wR_factor_gt 0.2557
_refine_ls_wR_factor_ref 0.2767
_reflns_Friedel_coverage 0.000
_reflns_number_gt 1962
_reflns_number_total 2644
_reflns_threshold_expression 'I > 2\s(I)'
_cod_data_source_file d5sc07180a2.cif
_cod_data_source_block '[3]Li'
_cod_depositor_comments 'Adding full bibliography for 1576174--1576180.cif.'
_cod_original_sg_symbol_H-M 'P 21/m'
_cod_database_code 1576175
_shelx_shelxl_version_number 2018/3
_shelx_space_group_comment
;
The symmetry employed for this shelxl refinement is uniquely defined
by the following loop, which should always be used as a source of
symmetry information in preference to the above space-group names.
They are only intended as comments.
;
_shelx_estimated_absorpt_t_min 0.970
_shelx_estimated_absorpt_t_max 0.982

loop_
_space_group_symop_operation_xyz
'x, y, z'
'-x, y+1/2, -z'
'-x, -y, -z'
'x, -y-1/2, z'

loop_
_atom_site_label
_atom_site_type_symbol
_atom_site_fract_x
_atom_site_fract_y
_atom_site_fract_z
_atom_site_U_iso_or_equiv
_atom_site_adp_type
_atom_site_occupancy
_atom_site_site_symmetry_order
_atom_site_calc_flag
_atom_site_refinement_flags_posn
_atom_site_refinement_flags_adp
_atom_site_refinement_flags_occupancy
_atom_site_disorder_assembly
_atom_site_disorder_group
Li1 Li 0.5665(17) 0.250000 0.5944(12) 0.110(4) Uani 1 2 d S TU P . .
O1 O 0.7437(6) 0.250000 0.7483(5) 0.0982(14) Uani 1 2 d S TU P . .
B1 B 0.3790(4) 0.20365(17) 0.3777(3) 0.0401(7) Uani 1 1 d . . . . .
C1 C 0.4086(4) 0.15273(15) 0.5008(2) 0.0431(7) Uani 1 1 d . . . . .
C2 C 0.2781(5) 0.15073(18) 0.5719(3) 0.0568(8) Uani 1 1 d . . . . .
H2A H 0.151882 0.169272 0.533429 0.068 Uiso 1 1 calc R U . . .
C3 C 0.3018(6) 0.1071(2) 0.6772(3) 0.0796(12) Uani 1 1 d . . . . .
H3A H 0.211618 0.107083 0.721801 0.096 Uiso 1 1 calc R U . . .
C4 C 0.4603(7) 0.0636(2) 0.7153(4) 0.0892(13) Uani 1 1 d . . . . .
H4A H 0.477159 0.033549 0.785485 0.107 Uiso 1 1 calc R U . . .
C5 C 0.5919(6) 0.0648(2) 0.6501(3) 0.0768(11) Uani 1 1 d . . . . .
H5A H 0.698996 0.035628 0.677422 0.092 Uiso 1 1 calc R U . . .
C6 C 0.5720(4) 0.10815(17) 0.5441(3) 0.0553(8) Uani 1 1 d . . . . .
C7 C 0.7245(5) 0.1081(2) 0.4779(3) 0.0748(11) Uani 1 1 d . . . . .
H7A H 0.690008 0.140532 0.406947 0.112 Uiso 1 1 calc R U . . .
H7B H 0.838321 0.125963 0.532549 0.112 Uiso 1 1 calc R U . . .
H7C H 0.742584 0.057633 0.451663 0.112 Uiso 1 1 calc R U . . .
C8 C 0.3407(4) 0.15702(14) 0.2507(2) 0.0421(7) Uani 1 1 d . . . . .
C9 C 0.4733(4) 0.15408(17) 0.1820(3) 0.0520(8) Uani 1 1 d . . . . .
H9A H 0.583121 0.181599 0.209481 0.062 Uiso 1 1 calc R U . . .
C10 C 0.4489(6) 0.11213(19) 0.0751(3) 0.0644(10) Uani 1 1 d . . . . .
H10A H 0.541829 0.111424 0.032703 0.077 Uiso 1 1 calc R U . . .
C11 C 0.2891(6) 0.0718(2) 0.0316(3) 0.0732(11) Uani 1 1 d . . . . .
H11A H 0.271616 0.043195 -0.040150 0.088 Uiso 1 1 calc R U . . .
C12 C 0.1540(5) 0.0742(2) 0.0960(3) 0.0733(10) Uani 1 1 d . . . . .
H12A H 0.043813 0.047299 0.066024 0.088 Uiso 1 1 calc R U . . .
C13 C 0.1766(4) 0.11543(18) 0.2039(3) 0.0540(8) Uani 1 1 d . . . . .
C14 C 0.0223(5) 0.1144(3) 0.2689(4) 0.0817(12) Uani 1 1 d . . . . .
H14A H 0.056956 0.145194 0.341828 0.122 Uiso 1 1 calc R U . . .
H14B H -0.090163 0.133814 0.214694 0.122 Uiso 1 1 calc R U . . .
H14C H 0.001638 0.063486 0.291808 0.122 Uiso 1 1 calc R U . . .
C15 C 0.6926(15) 0.250000 0.8598(12) 0.169(4) Uani 1 2 d S T P . .
H15A H 0.617890 0.294367 0.864460 0.202 Uiso 0.5 1 calc R U P . .
H15B H 0.617890 0.205633 0.864460 0.202 Uiso 0.5 1 calc R U P . .
C16 C 0.8522(16) 0.250000 0.9582(10) 0.182(5) Uani 1 2 d S T P . .
H16A H 0.854463 0.205524 1.009133 0.218 Uiso 0.5 1 calc R U P . .
H16B H 0.854464 0.294476 1.009133 0.218 Uiso 0.5 1 calc R U P . .
C17 C 1.0145(12) 0.250000 0.9039(8) 0.141(3) Uani 1 2 d S T P . .
H17A H 1.090973 0.294619 0.928336 0.169 Uiso 0.5 1 calc R U P . .
H17B H 1.090973 0.205381 0.928336 0.169 Uiso 0.5 1 calc R U P . .
C18 C 0.9309(11) 0.250000 0.7763(8) 0.146(3) Uani 1 2 d S TU P . .
H18B H 0.972631 0.294231 0.739758 0.175 Uiso 0.5 1 calc R U P . .
H18A H 0.972631 0.205769 0.739758 0.175 Uiso 0.5 1 calc R U P . .
H1A H 0.240(6) 0.250000 0.379(4) 0.054(11) Uiso 1 2 d S . P . .

loop_
_atom_site_aniso_label
_atom_site_aniso_U_11
_atom_site_aniso_U_22
_atom_site_aniso_U_33
_atom_site_aniso_U_23
_atom_site_aniso_U_13
_atom_site_aniso_U_12
Li1 0.100(6) 0.077(5) 0.116(7) 0.000 -0.039(5) 0.000
O1 0.081(3) 0.091(3) 0.095(3) 0.000 -0.029(2) 0.000
B1 0.0358(14) 0.0437(17) 0.0433(16) -0.0004(13) 0.0145(12) 0.0004(13)
C1 0.0502(16) 0.0399(14) 0.0385(14) -0.0039(11) 0.0098(12) -0.0044(12)
C2 0.066(2) 0.0596(19) 0.0483(17) 0.0057(14) 0.0201(14) -0.0023(15)
C3 0.108(3) 0.082(3) 0.060(2) 0.0142(19) 0.042(2) 0.000(2)
C4 0.135(4) 0.079(3) 0.055(2) 0.0271(19) 0.025(2) 0.017(3)
C5 0.102(3) 0.066(2) 0.056(2) 0.0093(17) 0.008(2) 0.025(2)
C6 0.0643(19) 0.0512(17) 0.0457(16) -0.0038(13) 0.0055(14) 0.0069(14)
C7 0.061(2) 0.089(3) 0.072(2) -0.001(2) 0.0128(17) 0.0206(19)
C8 0.0487(15) 0.0392(14) 0.0387(14) 0.0036(11) 0.0117(11) 0.0044(12)
C9 0.0593(18) 0.0505(17) 0.0519(17) 0.0014(13) 0.0248(14) 0.0014(14)
C10 0.092(3) 0.061(2) 0.0512(18) 0.0033(15) 0.0393(18) 0.0136(19)
C11 0.103(3) 0.070(2) 0.0473(19) -0.0155(16) 0.0219(19) 0.000(2)
C12 0.079(2) 0.078(2) 0.058(2) -0.0202(18) 0.0097(17) -0.0143(19)
C13 0.0564(18) 0.0585(18) 0.0466(16) -0.0069(14) 0.0124(13) -0.0029(14)
C14 0.055(2) 0.112(3) 0.080(3) -0.032(2) 0.0213(18) -0.027(2)
C15 0.110(7) 0.210(12) 0.182(11) 0.000 0.030(8) 0.000
C16 0.142(9) 0.278(16) 0.127(8) 0.000 0.037(7) 0.000
C17 0.103(6) 0.167(8) 0.114(6) 0.000 -0.042(5) 0.000
C18 0.098(5) 0.213(8) 0.118(6) 0.000 0.011(4) 0.000

loop_
_atom_type_symbol
_atom_type_description
_atom_type_scat_dispersion_real
_atom_type_scat_dispersion_imag
_atom_type_scat_source
C C 0.0033 0.0016 'International Tables Vol C Tables 4.2.6.8 and 6.1.1.4'
H H 0.0000 0.0000 'International Tables Vol C Tables 4.2.6.8 and 6.1.1.4'
B B 0.0013 0.0007 'International Tables Vol C Tables 4.2.6.8 and 6.1.1.4'
Li Li -0.0003 0.0001 'International Tables Vol C Tables 4.2.6.8 and 6.1.1.4'
O O 0.0106 0.0060 'International Tables Vol C Tables 4.2.6.8 and 6.1.1.4'

loop_
_geom_angle_atom_site_label_1
_geom_angle_atom_site_label_2
_geom_angle_atom_site_label_3
_geom_angle
_geom_angle_site_symmetry_1
_geom_angle_site_symmetry_3
_geom_angle_publ_flag
O1 Li1 C1 126.9(3) . . ?
O1 Li1 C1 126.9(3) . 4_565 ?
C1 Li1 C1 103.6(4) . 4_565 ?
O1 Li1 C6 98.8(2) . . ?
C1 Li1 C6 33.47(11) . . ?
C1 Li1 C6 134.3(5) 4_565 . ?
O1 Li1 C6 98.8(2) . 4_565 ?
C1 Li1 C6 134.3(5) . 4_565 ?
C1 Li1 C6 33.47(11) 4_565 4_565 ?
C6 Li1 C6 154.2(6) . 4_565 ?
O1 Li1 B1 159.4(4) . 4_565 ?
C1 Li1 B1 73.1(3) . 4_565 ?
C1 Li1 B1 38.17(19) 4_565 4_565 ?
C6 Li1 B1 98.0(3) . 4_565 ?
C6 Li1 B1 61.51(19) 4_565 4_565 ?
O1 Li1 B1 159.4(4) . . ?
C1 Li1 B1 38.17(19) . . ?
C1 Li1 B1 73.1(3) 4_565 . ?
C6 Li1 B1 61.5(2) . . ?
C6 Li1 B1 98.0(3) 4_565 . ?
B1 Li1 B1 36.8(2) 4_565 . ?
O1 Li1 C2 115.5(5) . . ?
C1 Li1 C2 30.70(17) . . ?
C1 Li1 C2 98.8(4) 4_565 . ?
C6 Li1 C2 53.65(14) . . ?
C6 Li1 C2 131.6(4) 4_565 . ?
B1 Li1 C2 84.2(3) 4_565 . ?
B1 Li1 C2 59.5(2) . . ?
O1 Li1 C2 115.5(5) . 4_565 ?
C1 Li1 C2 98.8(4) . 4_565 ?
C1 Li1 C2 30.70(17) 4_565 4_565 ?
C6 Li1 C2 131.6(4) . 4_565 ?
C6 Li1 C2 53.65(14) 4_565 4_565 ?
B1 Li1 C2 59.5(2) 4_565 4_565 ?
B1 Li1 C2 84.2(3) . 4_565 ?
C2 Li1 C2 80.3(4) . 4_565 ?
C18 O1 C15 107.0(7) . . ?
C18 O1 Li1 130.7(7) . . ?
C15 O1 Li1 122.3(8) . . ?
C8 B1 C1 115.0(2) . . ?
C8 B1 B1 120.97(14) . 4_565 ?
C1 B1 B1 123.98(14) . 4_565 ?
C8 B1 Li1 156.9(3) . . ?
C1 B1 Li1 57.1(2) . . ?
B1 B1 Li1 71.59(10) 4_565 . ?
C8 B1 H1A 111.5(17) . . ?
C1 B1 H1A 106.1(16) . . ?
B1 B1 H1A 51.4(11) 4_565 . ?
Li1 B1 H1A 91.6(17) . . ?
C2 C1 C6 116.3(3) . . ?
C2 C1 B1 122.4(2) . . ?
C6 C1 B1 121.3(2) . . ?
C2 C1 Li1 96.3(4) . . ?
C6 C1 Li1 88.3(3) . . ?
B1 C1 Li1 84.7(3) . . ?
C3 C2 C1 122.9(3) . . ?
C3 C2 Li1 110.9(3) . . ?
C1 C2 Li1 53.0(3) . . ?
C3 C2 H2A 117.4 . . ?
C1 C2 H2A 117.4 . . ?
Li1 C2 H2A 117.4 . . ?
C4 C3 C2 119.3(3) . . ?
C4 C3 H3A 120.4 . . ?
C2 C3 H3A 120.4 . . ?
C5 C4 C3 119.8(3) . . ?
C5 C4 H4A 120.1 . . ?
C3 C4 H4A 120.1 . . ?
C4 C5 C6 122.2(4) . . ?
C4 C5 H5A 118.9 . . ?
C6 C5 H5A 118.9 . . ?
C5 C6 C1 119.6(3) . . ?
C5 C6 C7 119.5(3) . . ?
C1 C6 C7 120.9(3) . . ?
C5 C6 Li1 110.9(4) . . ?
C1 C6 Li1 58.2(3) . . ?
C7 C6 Li1 99.5(4) . . ?
C6 C7 H7A 109.5 . . ?
C6 C7 H7B 109.5 . . ?
H7A C7 H7B 109.5 . . ?
C6 C7 H7C 109.5 . . ?
H7A C7 H7C 109.5 . . ?
H7B C7 H7C 109.5 . . ?
C9 C8 C13 116.1(3) . . ?
C9 C8 B1 121.2(2) . . ?
C13 C8 B1 122.7(2) . . ?
C10 C9 C8 122.9(3) . . ?
C10 C9 H9A 118.5 . . ?
C8 C9 H9A 118.5 . . ?
C11 C10 C9 120.1(3) . . ?
C11 C10 H10A 120.0 . . ?
C9 C10 H10A 120.0 . . ?
C10 C11 C12 118.6(3) . . ?
C10 C11 H11A 120.7 . . ?
C12 C11 H11A 120.7 . . ?
C11 C12 C13 122.1(3) . . ?
C11 C12 H12A 118.9 . . ?
C13 C12 H12A 118.9 . . ?
C12 C13 C8 120.2(3) . . ?
C12 C13 C14 118.6(3) . . ?
C8 C13 C14 121.2(3) . . ?
C13 C14 H14A 109.5 . . ?
C13 C14 H14B 109.5 . . ?
H14A C14 H14B 109.5 . . ?
C13 C14 H14C 109.5 . . ?
H14A C14 H14C 109.5 . . ?
H14B C14 H14C 109.5 . . ?
C16 C15 O1 109.7(9) . . ?
C16 C15 H15A 109.7 . . ?
O1 C15 H15A 109.7 . . ?
C16 C15 H15B 109.7 . . ?
O1 C15 H15B 109.7 . . ?
H15A C15 H15B 108.2 . . ?
C15 C16 C17 106.8(9) . . ?
C15 C16 H16A 110.4 . . ?
C17 C16 H16A 110.4 . . ?
C15 C16 H16B 110.4 . . ?
C17 C16 H16B 110.4 . . ?
H16A C16 H16B 108.6 . . ?
C18 C17 C16 103.0(7) . . ?
C18 C17 H17A 111.2 . . ?
C16 C17 H17A 111.2 . . ?
C18 C17 H17B 111.2 . . ?
C16 C17 H17B 111.2 . . ?
H17A C17 H17B 109.1 . . ?
O1 C18 C17 113.5(8) . . ?
O1 C18 H18B 108.9 . . ?
C17 C18 H18B 108.9 . . ?
O1 C18 H18A 108.9 . . ?
C17 C18 H18A 108.9 . . ?
H18B C18 H18A 107.7 . . ?

loop_
_geom_bond_atom_site_label_1
_geom_bond_atom_site_label_2
_geom_bond_distance
_geom_bond_site_symmetry_2
_geom_bond_publ_flag
Li1 O1 1.879(11) . ?
Li1 C1 2.192(7) . ?
Li1 C1 2.192(7) 4_565 ?
Li1 C6 2.577(4) . ?
Li1 C6 2.577(4) 4_565 ?
Li1 B1 2.600(11) 4_565 ?
Li1 B1 2.600(11) . ?
Li1 C2 2.728(10) . ?
Li1 C2 2.728(10) 4_565 ?
O1 C18 1.340(9) . ?
O1 C15 1.393(12) . ?
B1 C8 1.605(4) . ?
B1 C1 1.613(4) . ?
B1 B1 1.642(6) 4_565 ?
B1 H1A 1.32(3) . ?
C1 C2 1.401(4) . ?
C1 C6 1.422(4) . ?
C2 C3 1.382(5) . ?
C2 H2A 0.9800 . ?
C3 C4 1.377(6) . ?
C3 H3A 0.9300 . ?
C4 C5 1.359(6) . ?
C4 H4A 0.9300 . ?
C5 C6 1.388(5) . ?
C5 H5A 0.9300 . ?
C6 C7 1.501(5) . ?
C7 H7A 0.9600 . ?
C7 H7B 0.9600 . ?
C7 H7C 0.9600 . ?
C8 C9 1.394(4) . ?
C8 C13 1.402(4) . ?
C9 C10 1.380(4) . ?
C9 H9A 0.9300 . ?
C10 C11 1.361(5) . ?
C10 H10A 0.9300 . ?
C11 C12 1.374(5) . ?
C11 H11A 0.9300 . ?
C12 C13 1.384(4) . ?
C12 H12A 0.9300 . ?
C13 C14 1.504(4) . ?
C14 H14A 0.9600 . ?
C14 H14B 0.9600 . ?
C14 H14C 0.9600 . ?
C15 C16 1.394(14) . ?
C15 H15A 0.9700 . ?
C15 H15B 0.9700 . ?
C16 C17 1.479(12) . ?
C16 H16A 0.9700 . ?
C16 H16B 0.9700 . ?
C17 C18 1.403(11) . ?
C17 H17A 0.9700 . ?
C17 H17B 0.9700 . ?
C18 H18B 0.9700 . ?
C18 H18A 0.9700 . ?

loop_
_geom_torsion_atom_site_label_1
_geom_torsion_atom_site_label_2
_geom_torsion_atom_site_label_3
_geom_torsion_atom_site_label_4
_geom_torsion
_geom_torsion_site_symmetry_1
_geom_torsion_site_symmetry_2
_geom_torsion_site_symmetry_3
_geom_torsion_site_symmetry_4
_geom_torsion_publ_flag
C1 Li1 O1 C18 100.8(8) . . . . ?
C1 Li1 O1 C18 -100.8(8) 4_565 . . . ?
C6 Li1 O1 C18 80.6(4) . . . . ?
C6 Li1 O1 C18 -80.6(4) 4_565 . . . ?
B1 Li1 O1 C18 -64(2) 4_565 . . . ?
B1 Li1 O1 C18 64(2) . . . . ?
C2 Li1 O1 C18 134.4(4) . . . . ?
C2 Li1 O1 C18 -134.4(4) 4_565 . . . ?
C1 Li1 O1 C15 -79.2(8) . . . . ?
C1 Li1 O1 C15 79.2(8) 4_565 . . . ?
C6 Li1 O1 C15 -99.4(4) . . . . ?
C6 Li1 O1 C15 99.4(4) 4_565 . . . ?
B1 Li1 O1 C15 116(2) 4_565 . . . ?
B1 Li1 O1 C15 -116(2) . . . . ?
C2 Li1 O1 C15 -45.6(4) . . . . ?
C2 Li1 O1 C15 45.6(4) 4_565 . . . ?
C8 B1 C1 C2 -110.8(3) . . . . ?
B1 B1 C1 C2 66.9(3) 4_565 . . . ?
Li1 B1 C1 C2 94.1(4) . . . . ?
C8 B1 C1 C6 70.3(3) . . . . ?
B1 B1 C1 C6 -111.9(2) 4_565 . . . ?
Li1 B1 C1 C6 -84.8(4) . . . . ?
C8 B1 C1 Li1 155.1(4) . . . . ?
B1 B1 C1 Li1 -27.2(4) 4_565 . . . ?
C6 C1 C2 C3 -1.4(5) . . . . ?
B1 C1 C2 C3 179.7(3) . . . . ?
Li1 C1 C2 C3 -92.5(4) . . . . ?
C6 C1 C2 Li1 91.2(3) . . . . ?
B1 C1 C2 Li1 -87.7(3) . . . . ?
C1 C2 C3 C4 0.3(6) . . . . ?
Li1 C2 C3 C4 -58.4(5) . . . . ?
C2 C3 C4 C5 0.8(6) . . . . ?
C3 C4 C5 C6 -0.7(6) . . . . ?
C4 C5 C6 C1 -0.4(6) . . . . ?
C4 C5 C6 C7 178.8(4) . . . . ?
C4 C5 C6 Li1 64.1(5) . . . . ?
C2 C1 C6 C5 1.4(4) . . . . ?
B1 C1 C6 C5 -179.7(3) . . . . ?
Li1 C1 C6 C5 97.5(5) . . . . ?
C2 C1 C6 C7 -177.8(3) . . . . ?
B1 C1 C6 C7 1.1(4) . . . . ?
Li1 C1 C6 C7 -81.7(5) . . . . ?
C2 C1 C6 Li1 -96.1(5) . . . . ?
B1 C1 C6 Li1 82.8(4) . . . . ?
C1 B1 C8 C9 -110.3(3) . . . . ?
B1 B1 C8 C9 71.8(3) 4_565 . . . ?
Li1 B1 C8 C9 -46.0(8) . . . . ?
C1 B1 C8 C13 67.8(3) . . . . ?
B1 B1 C8 C13 -110.0(2) 4_565 . . . ?
Li1 B1 C8 C13 132.1(7) . . . . ?
C13 C8 C9 C10 -1.0(4) . . . . ?
B1 C8 C9 C10 177.3(3) . . . . ?
C8 C9 C10 C11 0.7(5) . . . . ?
C9 C10 C11 C12 0.3(5) . . . . ?
C10 C11 C12 C13 -0.9(6) . . . . ?
C11 C12 C13 C8 0.5(6) . . . . ?
C11 C12 C13 C14 -179.5(4) . . . . ?
C9 C8 C13 C12 0.4(4) . . . . ?
B1 C8 C13 C12 -177.8(3) . . . . ?
C9 C8 C13 C14 -179.6(3) . . . . ?
B1 C8 C13 C14 2.2(5) . . . . ?
C18 O1 C15 C16 0.000(4) . . . . ?
Li1 O1 C15 C16 180.000(5) . . . . ?
O1 C15 C16 C17 0.000(4) . . . . ?
C15 C16 C17 C18 0.000(4) . . . . ?
C15 O1 C18 C17 0.000(3) . . . . ?
Li1 O1 C18 C17 180.000(3) . . . . ?
C16 C17 C18 O1 0.000(3) . . . . ?
